data_7117086
loop_
_publ_author_name
'Takayuki Tanaka'
'Atsuhiro Osuka'

_publ_section_title
;
 Tetracoordinate silicon complexes of 1,2-bis(indol-2-yl)benzene as
 blue-emitting dyes in the solid state
;
_journal_name_full Chem.Commun.
_journal_page_first 8123
_journal_paper_doi 10.1039/C5cc01625H
_journal_volume 51
_journal_year 2015
_chemical_formula_moiety '2(C34 H24 N2 Si), C4 H8 O'
_chemical_formula_sum 'C36 H28 N2 O0.5 Si'
_chemical_formula_weight 524.69
_chemical_name_systematic '1,2-bis(indol-2-yl)benzene diphenylsilyl complex'
_space_group_IT_number 15
_symmetry_cell_setting monoclinic
_symmetry_Int_Tables_number 15
_symmetry_space_group_name_Hall '-C 2yc'
_symmetry_space_group_name_H-M 'C 1 2/c 1'
_atom_sites_solution_hydrogens geom
_atom_sites_solution_primary direct
_atom_sites_solution_secondary difmap
_audit_creation_method SHELXL-97
_audit_update_record
;
2015-02-21 deposited with the CCDC.
2015-04-14 downloaded from the CCDC.
;
_cell_angle_alpha 90.00
_cell_angle_beta 108.480(4)
_cell_angle_gamma 90.00
_cell_formula_units_Z 8
_cell_length_a 21.767(4)
_cell_length_b 12.983(2)
_cell_length_c 19.854(4)
_cell_measurement_reflns_used 2845
_cell_measurement_temperature 93(2)
_cell_measurement_theta_max 68.2
_cell_measurement_theta_min 25.2
_cell_volume 5321.4(17)
_computing_structure_refinement 'SHELXL-97 (Sheldrick, 1997)'
_computing_structure_solution 'SHELXS-97 (Sheldrick, 1990)'
_diffrn_ambient_temperature 93(2)
_diffrn_measured_fraction_theta_full 0.985
_diffrn_measured_fraction_theta_max 0.985
_diffrn_measurement_device_type 'Rigaku XtaLAB P200'
_diffrn_measurement_method \w
_diffrn_radiation_monochromator graphite
_diffrn_radiation_source 'fine-focus sealed tube'
_diffrn_radiation_type CuK\a
_diffrn_radiation_wavelength 1.54187
_diffrn_reflns_av_R_equivalents 0.0218
_diffrn_reflns_av_sigmaI/netI 0.0188
_diffrn_reflns_limit_h_max 26
_diffrn_reflns_limit_h_min -25
_diffrn_reflns_limit_k_max 13
_diffrn_reflns_limit_k_min -15
_diffrn_reflns_limit_l_max 22
_diffrn_reflns_limit_l_min -23
_diffrn_reflns_number 17542
_diffrn_reflns_theta_full 68.32
_diffrn_reflns_theta_max 68.32
_diffrn_reflns_theta_min 6.69
_exptl_absorpt_coefficient_mu 1.011
_exptl_absorpt_correction_T_max 0.9418
_exptl_absorpt_correction_T_min 0.8158
_exptl_absorpt_correction_type multi-scan
_exptl_absorpt_process_details 'REQAB (Rigaku, 1998)'
_exptl_crystal_colour colorless
_exptl_crystal_density_diffrn 1.310
_exptl_crystal_density_method 'not measured'
_exptl_crystal_description prism
_exptl_crystal_F_000 2208
_exptl_crystal_recrystallization_method 'Vapour Deposition'
_exptl_crystal_size_max 0.21
_exptl_crystal_size_mid 0.09
_exptl_crystal_size_min 0.06
_refine_diff_density_max 0.371
_refine_diff_density_min -0.342
_refine_diff_density_rms 0.043
_refine_ls_extinction_method none
_refine_ls_goodness_of_fit_ref 1.034
_refine_ls_hydrogen_treatment constr
_refine_ls_matrix_type full
_refine_ls_number_parameters 379
_refine_ls_number_reflns 4817
_refine_ls_number_restraints 0
_refine_ls_restrained_S_all 1.034
_refine_ls_R_factor_all 0.0365
_refine_ls_R_factor_gt 0.0348
_refine_ls_shift/su_max 0.000
_refine_ls_shift/su_mean 0.000
_refine_ls_structure_factor_coef Fsqd
_refine_ls_weighting_details 'calc w=1/[\s^2^(Fo^2^)+(0.0537P)^2^+4.5052P] where P=(Fo^2^+2Fc^2^)/3'
_refine_ls_weighting_scheme calc
_refine_ls_wR_factor_gt 0.0919
_refine_ls_wR_factor_ref 0.0939
_reflns_number_gt 4530
_reflns_number_total 4817
_reflns_threshold_expression >2sigma(I)
_cod_data_source_file c5cc01625h3.cif
_cod_data_source_block 31205t
_cod_original_sg_symbol_Hall '-C 2yc '
_cod_original_sg_symbol_H-M 'C 2/c'
_cod_original_formula_sum 'C36 H28 N2 O0.50 Si'
_cod_database_code 7117086

loop_
_symmetry_equiv_pos_as_xyz
'x, y, z'
'-x, y, -z+1/2'
'x+1/2, y+1/2, z'
'-x+1/2, y+1/2, -z+1/2'
'-x, -y, -z'
'x, -y, z-1/2'
'-x+1/2, -y+1/2, -z'
'x+1/2, -y+1/2, z-1/2'

loop_
_atom_site_label
_atom_site_type_symbol
_atom_site_fract_x
_atom_site_fract_y
_atom_site_fract_z
_atom_site_U_iso_or_equiv
_atom_site_adp_type
_atom_site_occupancy
_atom_site_symmetry_multiplicity
_atom_site_calc_flag
_atom_site_refinement_flags
_atom_site_disorder_assembly
_atom_site_disorder_group
C1 C 0.21077(6) 0.10004(10) 0.05948(6) 0.0173(3) Uani 1 1 d . . .
H1 H 0.1705 0.0673 0.0541 0.021 Uiso 1 1 calc R . .
C2 C 0.25484(7) 0.05816(10) 0.03004(7) 0.0187(3) Uani 1 1 d . . .
H2 H 0.2443 -0.0045 0.0042 0.022 Uiso 1 1 calc R . .
C3 C 0.31442(6) 0.10512(10) 0.03714(7) 0.0194(3) Uani 1 1 d . . .
H3 H 0.3441 0.0732 0.0174 0.023 Uiso 1 1 calc R . .
C4 C 0.33032(6) 0.19770(10) 0.07265(7) 0.0184(3) Uani 1 1 d . . .
H4 H 0.3704 0.2303 0.0769 0.022 Uiso 1 1 calc R . .
C5 C 0.28628(6) 0.24265(10) 0.10226(6) 0.0151(3) Uani 1 1 d . . .
C6 C 0.22746(6) 0.19225(9) 0.09753(6) 0.0146(3) Uani 1 1 d . . .
C7 C 0.28568(6) 0.33881(10) 0.13657(6) 0.0153(3) Uani 1 1 d . . .
H5 H 0.3188 0.3895 0.1469 0.018 Uiso 1 1 calc R . .
C8 C 0.22909(6) 0.34506(9) 0.15195(6) 0.0143(3) Uani 1 1 d . . .
C9 C 0.20510(6) 0.43779(10) 0.17852(6) 0.0147(3) Uani 1 1 d . . .
C10 C 0.21448(6) 0.53149(10) 0.14792(7) 0.0167(3) Uani 1 1 d . . .
H6 H 0.2317 0.5307 0.1096 0.020 Uiso 1 1 calc R . .
C11 C 0.19928(6) 0.62512(10) 0.17214(7) 0.0188(3) Uani 1 1 d . . .
H7 H 0.2061 0.6876 0.1506 0.023 Uiso 1 1 calc R . .
C12 C 0.17402(6) 0.62685(10) 0.22814(7) 0.0190(3) Uani 1 1 d . . .
H8 H 0.1635 0.6906 0.2452 0.023 Uiso 1 1 calc R . .
C13 C 0.16428(6) 0.53502(10) 0.25900(7) 0.0179(3) Uani 1 1 d . . .
H9 H 0.1471 0.5369 0.2974 0.021 Uiso 1 1 calc R . .
C14 C 0.17918(6) 0.43947(10) 0.23508(7) 0.0151(3) Uani 1 1 d . . .
C15 C 0.17117(6) 0.34846(10) 0.27603(7) 0.0154(3) Uani 1 1 d . . .
C16 C 0.18567(6) 0.34415(10) 0.34788(7) 0.0188(3) Uani 1 1 d . . .
H10 H 0.2077 0.3957 0.3806 0.023 Uiso 1 1 calc R . .
C17 C 0.16197(6) 0.24879(10) 0.36535(7) 0.0187(3) Uani 1 1 d . . .
C18 C 0.16032(7) 0.20611(11) 0.42987(7) 0.0238(3) Uani 1 1 d . . .
H11 H 0.1810 0.2400 0.4736 0.029 Uiso 1 1 calc R . .
C19 C 0.12825(7) 0.11444(11) 0.42859(8) 0.0260(3) Uani 1 1 d . . .
H12 H 0.1267 0.0847 0.4718 0.031 Uiso 1 1 calc R . .
C20 C 0.09781(7) 0.06461(11) 0.36393(8) 0.0261(3) Uani 1 1 d . . .
H13 H 0.0756 0.0017 0.3642 0.031 Uiso 1 1 calc R . .
C21 C 0.09907(7) 0.10428(10) 0.29963(8) 0.0219(3) Uani 1 1 d . . .
H14 H 0.0778 0.0701 0.2562 0.026 Uiso 1 1 calc R . .
C22 C 0.13276(6) 0.19661(10) 0.30090(7) 0.0170(3) Uani 1 1 d . . .
N1 N 0.14012(5) 0.25679(8) 0.24482(6) 0.0157(2) Uani 1 1 d . . .
N2 N 0.19237(5) 0.25411(8) 0.13089(5) 0.0146(2) Uani 1 1 d . . .
Si1 Si 0.122888(16) 0.22471(2) 0.154515(17) 0.01401(11) Uani 1 1 d . . .
C23 C 0.10900(6) 0.08430(10) 0.14347(7) 0.0161(3) Uani 1 1 d . . .
C24 C 0.15800(6) 0.01533(10) 0.17910(7) 0.0177(3) Uani 1 1 d . . .
H15 H 0.1975 0.0412 0.2106 0.021 Uiso 1 1 calc R . .
C25 C 0.14984(6) -0.08987(10) 0.16918(7) 0.0193(3) Uani 1 1 d . . .
H16 H 0.1836 -0.1357 0.1936 0.023 Uiso 1 1 calc R . .
C26 C 0.09200(7) -0.12836(10) 0.12325(7) 0.0227(3) Uani 1 1 d . . .
H17 H 0.0864 -0.2005 0.1158 0.027 Uiso 1 1 calc R . .
C27 C 0.04252(7) -0.06139(11) 0.08832(7) 0.0227(3) Uani 1 1 d . . .
H18 H 0.0029 -0.0878 0.0574 0.027 Uiso 1 1 calc R . .
C28 C 0.05090(6) 0.04437(10) 0.09844(7) 0.0184(3) Uani 1 1 d . . .
H19 H 0.0168 0.0898 0.0745 0.022 Uiso 1 1 calc R . .
C29 C 0.05298(6) 0.30096(10) 0.09957(7) 0.0166(3) Uani 1 1 d . . .
C30 C 0.04185(7) 0.30884(10) 0.02645(7) 0.0204(3) Uani 1 1 d . . .
H20 H 0.0721 0.2795 0.0064 0.024 Uiso 1 1 calc R . .
C31 C -0.01239(7) 0.35863(11) -0.01731(8) 0.0252(3) Uani 1 1 d . . .
H21 H -0.0192 0.3635 -0.0669 0.030 Uiso 1 1 calc R . .
C32 C -0.05681(7) 0.40142(11) 0.01160(8) 0.0260(3) Uani 1 1 d . . .
H22 H -0.0943 0.4352 -0.0183 0.031 Uiso 1 1 calc R . .
C33 C -0.04665(7) 0.39497(11) 0.08372(8) 0.0265(3) Uani 1 1 d . . .
H23 H -0.0770 0.4250 0.1034 0.032 Uiso 1 1 calc R . .
C34 C 0.00772(7) 0.34474(11) 0.12776(8) 0.0220(3) Uani 1 1 d . . .
H24 H 0.0142 0.3401 0.1773 0.026 Uiso 1 1 calc R . .
C35 C 0.4923(4) 0.1428(9) 0.2116(6) 0.043(4) Uani 0.50 1 d P A -1
H25 H 0.5258 0.0998 0.2013 0.051 Uiso 0.50 1 calc PR A -1
H26 H 0.4507 0.1054 0.1931 0.051 Uiso 0.50 1 calc PR A -1
O2 O 0.48665(15) 0.2361(3) 0.17120(15) 0.0522(7) Uani 0.50 1 d P A -1
C36 C 0.4855(3) 0.3111(5) 0.2241(3) 0.0505(14) Uani 0.50 1 d P A -1
H27 H 0.4407 0.3216 0.2249 0.061 Uiso 0.50 1 calc PR A -1
H28 H 0.5027 0.3780 0.2140 0.061 Uiso 0.50 1 calc PR A -1
C37 C 0.5088(6) 0.1486(12) 0.2914(7) 0.064(5) Uani 0.50 1 d P A -1
H29 H 0.5456 0.1039 0.3169 0.076 Uiso 0.50 1 calc PR A -1
H30 H 0.4711 0.1352 0.3078 0.076 Uiso 0.50 1 calc PR A -1
C38 C 0.5278(3) 0.2682(4) 0.2943(3) 0.0388(11) Uani 0.50 1 d P A -1
H31 H 0.5188 0.3030 0.3345 0.047 Uiso 0.50 1 calc PR A -1
H32 H 0.5742 0.2767 0.2994 0.047 Uiso 0.50 1 calc PR A -1

loop_
_atom_site_aniso_label
_atom_site_aniso_U_11
_atom_site_aniso_U_22
_atom_site_aniso_U_33
_atom_site_aniso_U_23
_atom_site_aniso_U_13
_atom_site_aniso_U_12
C1 0.0206(6) 0.0159(6) 0.0145(6) 0.0003(5) 0.0043(5) -0.0001(5)
C2 0.0277(7) 0.0140(6) 0.0144(6) -0.0001(5) 0.0065(5) 0.0038(5)
C3 0.0230(7) 0.0200(7) 0.0169(6) 0.0027(5) 0.0088(5) 0.0078(5)
C4 0.0180(6) 0.0203(7) 0.0180(6) 0.0027(5) 0.0072(5) 0.0029(5)
C5 0.0172(6) 0.0155(6) 0.0124(6) 0.0026(5) 0.0043(5) 0.0018(5)
C6 0.0173(6) 0.0145(6) 0.0120(6) 0.0012(5) 0.0044(5) 0.0032(5)
C7 0.0155(6) 0.0148(6) 0.0151(6) 0.0004(5) 0.0044(5) -0.0004(5)
C8 0.0166(6) 0.0132(6) 0.0123(6) 0.0007(4) 0.0034(5) -0.0011(5)
C9 0.0132(6) 0.0150(6) 0.0143(6) -0.0015(5) 0.0021(5) -0.0003(5)
C10 0.0174(6) 0.0173(6) 0.0152(6) 0.0000(5) 0.0047(5) -0.0001(5)
C11 0.0211(7) 0.0147(6) 0.0190(6) 0.0021(5) 0.0040(5) 0.0002(5)
C12 0.0199(7) 0.0141(6) 0.0219(7) -0.0025(5) 0.0050(5) 0.0021(5)
C13 0.0179(6) 0.0182(7) 0.0183(6) -0.0027(5) 0.0067(5) 0.0002(5)
C14 0.0128(6) 0.0152(6) 0.0157(6) -0.0017(5) 0.0022(5) -0.0010(5)
C15 0.0147(6) 0.0142(6) 0.0180(6) -0.0016(5) 0.0062(5) 0.0003(5)
C16 0.0205(7) 0.0187(7) 0.0178(6) -0.0016(5) 0.0069(5) -0.0007(5)
C17 0.0186(6) 0.0194(6) 0.0198(7) 0.0013(5) 0.0084(5) 0.0030(5)
C18 0.0267(7) 0.0256(7) 0.0207(7) 0.0043(6) 0.0100(6) 0.0050(6)
C19 0.0298(8) 0.0266(7) 0.0271(7) 0.0113(6) 0.0169(6) 0.0089(6)
C20 0.0297(8) 0.0184(7) 0.0373(8) 0.0055(6) 0.0206(7) 0.0014(6)
C21 0.0232(7) 0.0187(7) 0.0277(7) -0.0003(5) 0.0137(6) -0.0003(5)
C22 0.0175(6) 0.0157(6) 0.0204(6) 0.0030(5) 0.0095(5) 0.0032(5)
N1 0.0163(5) 0.0142(5) 0.0177(5) -0.0006(4) 0.0070(4) -0.0010(4)
N2 0.0149(5) 0.0130(5) 0.0157(5) -0.0024(4) 0.0048(4) -0.0002(4)
Si1 0.01343(19) 0.01272(18) 0.01571(19) -0.00119(12) 0.00436(14) -0.00044(12)
C23 0.0175(6) 0.0156(6) 0.0170(6) -0.0011(5) 0.0079(5) -0.0015(5)
C24 0.0159(6) 0.0181(6) 0.0186(6) -0.0017(5) 0.0048(5) -0.0020(5)
C25 0.0216(7) 0.0167(6) 0.0201(6) 0.0016(5) 0.0072(5) 0.0016(5)
C26 0.0286(8) 0.0145(6) 0.0246(7) -0.0022(5) 0.0079(6) -0.0038(5)
C27 0.0212(7) 0.0216(7) 0.0223(7) -0.0036(5) 0.0026(5) -0.0075(5)
C28 0.0170(6) 0.0199(7) 0.0177(6) 0.0006(5) 0.0047(5) -0.0002(5)
C29 0.0156(6) 0.0135(6) 0.0202(6) -0.0006(5) 0.0051(5) -0.0020(5)
C30 0.0227(7) 0.0173(7) 0.0222(7) -0.0018(5) 0.0086(5) -0.0003(5)
C31 0.0303(8) 0.0196(7) 0.0211(7) 0.0012(5) 0.0016(6) -0.0007(6)
C32 0.0200(7) 0.0184(7) 0.0324(8) 0.0006(6) -0.0021(6) 0.0020(5)
C33 0.0184(7) 0.0235(7) 0.0381(8) -0.0009(6) 0.0096(6) 0.0044(6)
C34 0.0210(7) 0.0232(7) 0.0233(7) 0.0000(5) 0.0091(5) 0.0019(5)
C35 0.008(3) 0.056(6) 0.059(7) 0.012(4) 0.002(3) -0.010(3)
O2 0.0561(18) 0.073(2) 0.0294(14) -0.0002(14) 0.0163(13) -0.0273(15)
C36 0.030(3) 0.080(4) 0.038(3) 0.014(2) 0.006(2) 0.002(3)
C37 0.056(7) 0.103(10) 0.037(6) -0.019(5) 0.023(5) -0.017(5)
C38 0.024(2) 0.055(3) 0.036(3) 0.001(2) 0.008(2) 0.008(2)

loop_
_atom_type_symbol
_atom_type_description
_atom_type_scat_dispersion_real
_atom_type_scat_dispersion_imag
_atom_type_scat_source
C C 0.0181 0.0091 'International Tables Vol C Tables 4.2.6.8 and 6.1.1.4'
H H 0.0000 0.0000 'International Tables Vol C Tables 4.2.6.8 and 6.1.1.4'
N N 0.0311 0.0180 'International Tables Vol C Tables 4.2.6.8 and 6.1.1.4'
Si Si 0.2541 0.3302 'International Tables Vol C Tables 4.2.6.8 and 6.1.1.4'
O O 0.0492 0.0322 'International Tables Vol C Tables 4.2.6.8 and 6.1.1.4'

loop_
_geom_angle_atom_site_label_1
_geom_angle_atom_site_label_2
_geom_angle_atom_site_label_3
_geom_angle
_geom_angle_site_symmetry_1
_geom_angle_site_symmetry_3
C2 C1 C6 117.90(12) . .
C2 C1 H1 121.1 . .
C6 C1 H1 121.1 . .
C1 C2 C3 122.07(12) . .
C1 C2 H2 119.0 . .
C3 C2 H2 119.0 . .
C4 C3 C2 120.33(12) . .
C4 C3 H3 119.8 . .
C2 C3 H3 119.8 . .
C3 C4 C5 118.87(12) . .
C3 C4 H4 120.6 . .
C5 C4 H4 120.6 . .
C4 C5 C6 120.32(12) . .
C4 C5 C7 132.63(12) . .
C6 C5 C7 106.97(11) . .
C1 C6 N2 130.83(12) . .
C1 C6 C5 120.39(11) . .
N2 C6 C5 108.60(11) . .
C8 C7 C5 107.79(11) . .
C8 C7 H5 126.1 . .
C5 C7 H5 126.1 . .
C7 C8 N2 110.54(11) . .
C7 C8 C9 125.22(11) . .
N2 C8 C9 123.84(11) . .
C10 C9 C14 118.82(11) . .
C10 C9 C8 115.86(11) . .
C14 C9 C8 125.10(11) . .
C11 C10 C9 121.79(12) . .
C11 C10 H6 119.1 . .
C9 C10 H6 119.1 . .
C10 C11 C12 119.41(12) . .
C10 C11 H7 120.3 . .
C12 C11 H7 120.3 . .
C11 C12 C13 119.65(12) . .
C11 C12 H8 120.2 . .
C13 C12 H8 120.2 . .
C12 C13 C14 121.76(12) . .
C12 C13 H9 119.1 . .
C14 C13 H9 119.1 . .
C13 C14 C9 118.56(11) . .
C13 C14 C15 116.18(11) . .
C9 C14 C15 125.06(11) . .
C16 C15 N1 110.20(11) . .
C16 C15 C14 125.57(11) . .
N1 C15 C14 123.86(11) . .
C15 C16 C17 108.00(12) . .
C15 C16 H10 126.0 . .
C17 C16 H10 126.0 . .
C18 C17 C22 120.22(13) . .
C18 C17 C16 132.79(13) . .
C22 C17 C16 106.89(11) . .
C19 C18 C17 118.89(14) . .
C19 C18 H11 120.6 . .
C17 C18 H11 120.6 . .
C18 C19 C20 120.38(13) . .
C18 C19 H12 119.8 . .
C20 C19 H12 119.8 . .
C21 C20 C19 122.05(13) . .
C21 C20 H13 119.0 . .
C19 C20 H13 119.0 . .
C20 C21 C22 117.69(13) . .
C20 C21 H14 121.2 . .
C22 C21 H14 121.2 . .
C21 C22 C17 120.70(12) . .
C21 C22 N1 130.50(12) . .
C17 C22 N1 108.61(11) . .
C22 N1 C15 106.20(10) . .
C22 N1 Si1 129.19(9) . .
C15 N1 Si1 124.35(9) . .
C6 N2 C8 105.98(10) . .
C6 N2 Si1 129.82(9) . .
C8 N2 Si1 123.73(8) . .
N1 Si1 N2 107.22(5) . .
N1 Si1 C23 109.14(5) . .
N2 Si1 C23 107.69(5) . .
N1 Si1 C29 110.07(6) . .
N2 Si1 C29 109.98(6) . .
C23 Si1 C29 112.57(6) . .
C28 C23 C24 118.44(12) . .
C28 C23 Si1 121.51(10) . .
C24 C23 Si1 120.03(10) . .
C25 C24 C23 121.09(12) . .
C25 C24 H15 119.5 . .
C23 C24 H15 119.5 . .
C24 C25 C26 119.76(12) . .
C24 C25 H16 120.1 . .
C26 C25 H16 120.1 . .
C27 C26 C25 120.01(12) . .
C27 C26 H17 120.0 . .
C25 C26 H17 120.0 . .
C26 C27 C28 120.07(12) . .
C26 C27 H18 120.0 . .
C28 C27 H18 120.0 . .
C27 C28 C23 120.63(12) . .
C27 C28 H19 119.7 . .
C23 C28 H19 119.7 . .
C30 C29 C34 118.26(12) . .
C30 C29 Si1 119.36(10) . .
C34 C29 Si1 122.19(10) . .
C31 C30 C29 121.25(13) . .
C31 C30 H20 119.4 . .
C29 C30 H20 119.4 . .
C30 C31 C32 119.66(13) . .
C30 C31 H21 120.2 . .
C32 C31 H21 120.2 . .
C33 C32 C31 120.10(13) . .
C33 C32 H22 120.0 . .
C31 C32 H22 120.0 . .
C32 C33 C34 120.33(13) . .
C32 C33 H23 119.8 . .
C34 C33 H23 119.8 . .
C33 C34 C29 120.40(13) . .
C33 C34 H24 119.8 . .
C29 C34 H24 119.8 . .
O2 C35 C37 119.6(13) . .
O2 C35 H25 107.4 . .
C37 C35 H25 107.4 . .
O2 C35 H26 107.4 . .
C37 C35 H26 107.4 . .
H25 C35 H26 107.0 . .
C36 O2 C35 100.4(6) . .
O2 C36 C38 106.0(5) . .
O2 C36 H27 110.5 . .
C38 C36 H27 110.5 . .
O2 C36 H28 110.5 . .
C38 C36 H28 110.5 . .
H27 C36 H28 108.7 . .
C35 C37 C38 93.4(11) . .
C35 C37 H29 113.0 . .
C38 C37 H29 113.0 . .
C35 C37 H30 113.0 . .
C38 C37 H30 113.0 . .
H29 C37 H30 110.4 . .
C36 C38 C37 104.4(7) . .
C36 C38 H31 110.9 . .
C37 C38 H31 110.9 . .
C36 C38 H32 110.9 . .
C37 C38 H32 110.9 . .
H31 C38 H32 108.9 . .

loop_
_geom_bond_atom_site_label_1
_geom_bond_atom_site_label_2
_geom_bond_distance
_geom_bond_site_symmetry_2
C1 C2 1.3830(18) .
C1 C6 1.4007(18) .
C1 H1 0.9500 .
C2 C3 1.3991(19) .
C2 H2 0.9500 .
C3 C4 1.3809(19) .
C3 H3 0.9500 .
C4 C5 1.4007(18) .
C4 H4 0.9500 .
C5 C6 1.4141(18) .
C5 C7 1.4243(18) .
C6 N2 1.4100(16) .
C7 C8 1.3620(18) .
C7 H5 0.9500 .
C8 N2 1.4127(16) .
C8 C9 1.4749(17) .
C9 C10 1.4033(18) .
C9 C14 1.4074(18) .
C10 C11 1.3854(18) .
C10 H6 0.9500 .
C11 C12 1.3878(19) .
C11 H7 0.9500 .
C12 C13 1.3872(19) .
C12 H8 0.9500 .
C13 C14 1.4026(18) .
C13 H9 0.9500 .
C14 C15 1.4757(18) .
C15 C16 1.3610(19) .
C15 N1 1.4113(16) .
C16 C17 1.4257(19) .
C16 H10 0.9500 .
C17 C18 1.4067(19) .
C17 C22 1.4088(19) .
C18 C19 1.376(2) .
C18 H11 0.9500 .
C19 C20 1.402(2) .
C19 H12 0.9500 .
C20 C21 1.385(2) .
C20 H13 0.9500 .
C21 C22 1.4013(19) .
C21 H14 0.9500 .
C22 N1 1.4103(16) .
N1 Si1 1.7613(12) .
N2 Si1 1.7616(11) .
Si1 C23 1.8496(13) .
Si1 C29 1.8528(13) .
C23 C28 1.3966(18) .
C23 C24 1.4006(19) .
C24 C25 1.3833(19) .
C24 H15 0.9500 .
C25 C26 1.392(2) .
C25 H16 0.9500 .
C26 C27 1.387(2) .
C26 H17 0.9500 .
C27 C28 1.3912(19) .
C27 H18 0.9500 .
C28 H19 0.9500 .
C29 C30 1.3977(19) .
C29 C34 1.3987(18) .
C30 C31 1.384(2) .
C30 H20 0.9500 .
C31 C32 1.387(2) .
C31 H21 0.9500 .
C32 C33 1.380(2) .
C32 H22 0.9500 .
C33 C34 1.391(2) .
C33 H23 0.9500 .
C34 H24 0.9500 .
C35 O2 1.436(12) .
C35 C37 1.511(5) .
C35 H25 0.9900 .
C35 H26 0.9900 .
O2 C36 1.438(7) .
C36 C38 1.512(7) .
C36 H27 0.9900 .
C36 H28 0.9900 .
C37 C38 1.602(17) .
C37 H29 0.9900 .
C37 H30 0.9900 .
C38 H31 0.9900 .
C38 H32 0.9900 .

loop_
_geom_torsion_atom_site_label_1
_geom_torsion_atom_site_label_2
_geom_torsion_atom_site_label_3
_geom_torsion_atom_site_label_4
_geom_torsion
_geom_torsion_site_symmetry_1
_geom_torsion_site_symmetry_2
_geom_torsion_site_symmetry_3
_geom_torsion_site_symmetry_4
C6 C1 C2 C3 -0.18(19) . . . .
C1 C2 C3 C4 -1.87(19) . . . .
C2 C3 C4 C5 0.99(19) . . . .
C3 C4 C5 C6 1.86(19) . . . .
C3 C4 C5 C7 -174.51(13) . . . .
C2 C1 C6 N2 177.56(12) . . . .
C2 C1 C6 C5 3.04(18) . . . .
C4 C5 C6 C1 -3.94(18) . . . .
C7 C5 C6 C1 173.27(11) . . . .
C4 C5 C6 N2 -179.57(11) . . . .
C7 C5 C6 N2 -2.36(14) . . . .
C4 C5 C7 C8 177.05(13) . . . .
C6 C5 C7 C8 0.33(14) . . . .
C5 C7 C8 N2 1.85(14) . . . .
C5 C7 C8 C9 -171.05(11) . . . .
C7 C8 C9 C10 40.02(17) . . . .
N2 C8 C9 C10 -131.96(12) . . . .
C7 C8 C9 C14 -134.41(14) . . . .
N2 C8 C9 C14 53.60(18) . . . .
C14 C9 C10 C11 0.37(19) . . . .
C8 C9 C10 C11 -174.44(12) . . . .
C9 C10 C11 C12 -0.05(19) . . . .
C10 C11 C12 C13 -0.1(2) . . . .
C11 C12 C13 C14 -0.1(2) . . . .
C12 C13 C14 C9 0.44(19) . . . .
C12 C13 C14 C15 175.51(12) . . . .
C10 C9 C14 C13 -0.55(18) . . . .
C8 C9 C14 C13 173.74(11) . . . .
C10 C9 C14 C15 -175.14(11) . . . .
C8 C9 C14 C15 -0.9(2) . . . .
C13 C14 C15 C16 -38.21(18) . . . .
C9 C14 C15 C16 136.49(14) . . . .
C13 C14 C15 N1 134.12(13) . . . .
C9 C14 C15 N1 -51.17(18) . . . .
N1 C15 C16 C17 -1.91(15) . . . .
C14 C15 C16 C17 171.31(12) . . . .
C15 C16 C17 C18 -176.23(14) . . . .
C15 C16 C17 C22 -0.02(15) . . . .
C22 C17 C18 C19 -1.8(2) . . . .
C16 C17 C18 C19 174.00(14) . . . .
C17 C18 C19 C20 0.0(2) . . . .
C18 C19 C20 C21 0.5(2) . . . .
C19 C20 C21 C22 0.7(2) . . . .
C20 C21 C22 C17 -2.47(19) . . . .
C20 C21 C22 N1 -177.03(13) . . . .
C18 C17 C22 C21 3.06(19) . . . .
C16 C17 C22 C21 -173.71(12) . . . .
C18 C17 C22 N1 178.70(12) . . . .
C16 C17 C22 N1 1.93(14) . . . .
C21 C22 N1 C15 172.04(13) . . . .
C17 C22 N1 C15 -3.03(14) . . . .
C21 C22 N1 Si1 -13.8(2) . . . .
C17 C22 N1 Si1 171.12(9) . . . .
C16 C15 N1 C22 3.07(14) . . . .
C14 C15 N1 C22 -170.29(11) . . . .
C16 C15 N1 Si1 -171.44(9) . . . .
C14 C15 N1 Si1 15.20(17) . . . .
C1 C6 N2 C8 -171.61(13) . . . .
C5 C6 N2 C8 3.40(13) . . . .
C1 C6 N2 Si1 16.2(2) . . . .
C5 C6 N2 Si1 -168.75(9) . . . .
C7 C8 N2 C6 -3.27(13) . . . .
C9 C8 N2 C6 169.74(11) . . . .
C7 C8 N2 Si1 169.48(9) . . . .
C9 C8 N2 Si1 -17.50(16) . . . .
C22 N1 Si1 N2 -128.93(11) . . . .
C15 N1 Si1 N2 44.26(11) . . . .
C22 N1 Si1 C23 -12.56(13) . . . .
C15 N1 Si1 C23 160.63(10) . . . .
C22 N1 Si1 C29 111.46(11) . . . .
C15 N1 Si1 C29 -75.36(11) . . . .
C6 N2 Si1 N1 127.94(11) . . . .
C8 N2 Si1 N1 -42.98(11) . . . .
C6 N2 Si1 C23 10.61(12) . . . .
C8 N2 Si1 C23 -160.31(10) . . . .
C6 N2 Si1 C29 -112.40(11) . . . .
C8 N2 Si1 C29 76.69(11) . . . .
N1 Si1 C23 C28 121.89(10) . . . .
N2 Si1 C23 C28 -122.04(10) . . . .
C29 Si1 C23 C28 -0.63(12) . . . .
N1 Si1 C23 C24 -59.96(11) . . . .
N2 Si1 C23 C24 56.12(11) . . . .
C29 Si1 C23 C24 177.52(10) . . . .
C28 C23 C24 C25 1.18(18) . . . .
Si1 C23 C24 C25 -177.03(10) . . . .
C23 C24 C25 C26 -0.20(19) . . . .
C24 C25 C26 C27 -0.8(2) . . . .
C25 C26 C27 C28 0.8(2) . . . .
C26 C27 C28 C23 0.2(2) . . . .
C24 C23 C28 C27 -1.19(19) . . . .
Si1 C23 C28 C27 177.00(10) . . . .
N1 Si1 C29 C30 162.92(10) . . . .
N2 Si1 C29 C30 45.01(12) . . . .
C23 Si1 C29 C30 -75.08(11) . . . .
N1 Si1 C29 C34 -22.11(12) . . . .
N2 Si1 C29 C34 -140.03(11) . . . .
C23 Si1 C29 C34 99.88(12) . . . .
C34 C29 C30 C31 0.1(2) . . . .
Si1 C29 C30 C31 175.22(10) . . . .
C29 C30 C31 C32 -0.2(2) . . . .
C30 C31 C32 C33 0.5(2) . . . .
C31 C32 C33 C34 -0.7(2) . . . .
C32 C33 C34 C29 0.5(2) . . . .
C30 C29 C34 C33 -0.2(2) . . . .
Si1 C29 C34 C33 -175.25(11) . . . .
C37 C35 O2 C36 -12.4(5) . . . .
C35 O2 C36 C38 32.7(5) . . . .
O2 C35 C37 C38 -11.8(5) . . . .
O2 C36 C38 C37 -42.5(5) . . . .
C35 C37 C38 C36 30.3(5) . . . .
